data_4317222
loop_
_publ_author_name
'Jeremy M. Smith'
'Jeffrey R. Long'

_publ_section_title
;
 First-Row Transition Metal Complexes of the Strongly Donating
 Pentadentate Ligand PY4Im
;
_journal_name_full 'Inorganic Chemistry'
_journal_page_first 11223
_journal_page_last 11230
_journal_paper_doi 10.1021/ic1018407
_journal_volume 49
_journal_year 2010
_chemical_formula_sum 'C36 H31 F6 N7 Ni O6 P0 S2'
_chemical_formula_weight 894.51
_space_group_IT_number 2
_symmetry_cell_setting triclinic
_symmetry_space_group_name_Hall '-P 1'
_symmetry_space_group_name_H-M 'P -1'
_atom_sites_solution_hydrogens geom
_atom_sites_solution_primary direct
_atom_sites_solution_secondary difmap
_audit_creation_method SHELXL-97
_audit_update_record
;
2010-08-07 # Formatted by publCIF
;
_cell_angle_alpha 86.225(6)
_cell_angle_beta 83.804(6)
_cell_angle_gamma 73.168(5)
_cell_formula_units_Z 2
_cell_length_a 10.070(4)
_cell_length_b 13.831(5)
_cell_length_c 15.174(6)
_cell_measurement_temperature 293(2)
_cell_volume 2009.7(13)
_computing_structure_refinement 'SHELXL-97 (Sheldrick, 1997)'
_diffrn_ambient_temperature 293(2)
_diffrn_measured_fraction_theta_full 0.973
_diffrn_measured_fraction_theta_max 0.973
_diffrn_radiation_monochromator graphite
_diffrn_radiation_source 'fine-focus sealed tube'
_diffrn_radiation_type MoK\a
_diffrn_radiation_wavelength 0.71073
_diffrn_reflns_av_R_equivalents 0.0429
_diffrn_reflns_av_sigmaI/netI 0.0580
_diffrn_reflns_limit_h_max 12
_diffrn_reflns_limit_h_min -12
_diffrn_reflns_limit_k_max 16
_diffrn_reflns_limit_k_min -16
_diffrn_reflns_limit_l_max 18
_diffrn_reflns_limit_l_min -18
_diffrn_reflns_number 21372
_diffrn_reflns_theta_full 25.48
_diffrn_reflns_theta_max 25.48
_diffrn_reflns_theta_min 2.41
_exptl_absorpt_coefficient_mu 0.668
_exptl_absorpt_correction_T_max 0.7452
_exptl_absorpt_correction_T_min 0.6885
_exptl_absorpt_correction_type multi-scan
_exptl_absorpt_process_details SADABS
_exptl_crystal_colour Orange
_exptl_crystal_density_diffrn 1.478
_exptl_crystal_density_method 'not measured'
_exptl_crystal_description Block
_exptl_crystal_F_000 916
_exptl_crystal_size_max 0.28
_exptl_crystal_size_mid 0.18
_exptl_crystal_size_min 0.15
_refine_diff_density_max 0.771
_refine_diff_density_min -0.399
_refine_diff_density_rms 0.063
_refine_ls_extinction_method none
_refine_ls_goodness_of_fit_ref 1.017
_refine_ls_hydrogen_treatment constr
_refine_ls_matrix_type full
_refine_ls_number_parameters 525
_refine_ls_number_reflns 7269
_refine_ls_number_restraints 0
_refine_ls_restrained_S_all 1.017
_refine_ls_R_factor_all 0.0865
_refine_ls_R_factor_gt 0.0478
_refine_ls_shift/su_max 0.013
_refine_ls_shift/su_mean 0.000
_refine_ls_structure_factor_coef Fsqd
_refine_ls_weighting_details 'calc w=1/[\s^2^(Fo^2^)+(0.0650P)^2^+0.6742P] where P=(Fo^2^+2Fc^2^)/3'
_refine_ls_weighting_scheme calc
_refine_ls_wR_factor_gt 0.1119
_refine_ls_wR_factor_ref 0.1299
_reflns_number_gt 4850
_reflns_number_total 7269
_reflns_threshold_expression >2sigma(I)
_cod_data_source_file ic1018407_si_002_5.cif
_cod_data_source_block jms5_0m
_cod_original_cell_volume 2009.8(14)
_cod_database_code 4317222

loop_
_symmetry_equiv_pos_as_xyz
'x, y, z'
'-x, -y, -z'

loop_
_atom_site_label
_atom_site_type_symbol
_atom_site_fract_x
_atom_site_fract_y
_atom_site_fract_z
_atom_site_U_iso_or_equiv
_atom_site_adp_type
_atom_site_occupancy
_atom_site_symmetry_multiplicity
_atom_site_calc_flag
_atom_site_refinement_flags
_atom_site_disorder_assembly
_atom_site_disorder_group
Ni Ni 0.30911(4) 0.20480(3) 0.18672(3) 0.03162(14) Uani 1 1 d . . .
S2 S 0.57500(10) 0.69058(7) 0.36595(6) 0.0488(3) Uani 1 1 d . . .
S1 S 0.14870(11) 0.69072(7) 0.03748(7) 0.0543(3) Uani 1 1 d . . .
N12 N 0.4389(3) 0.29155(19) 0.22982(18) 0.0347(6) Uani 1 1 d . . .
N15 N 0.1848(3) 0.10478(19) 0.16659(17) 0.0316(6) Uani 1 1 d . . .
N11 N 0.3313(3) 0.17496(19) 0.37751(17) 0.0335(6) Uani 1 1 d . . .
N21 N 0.3570(3) 0.03464(18) 0.31646(17) 0.0315(6) Uani 1 1 d . . .
N13 N 0.1477(3) 0.32233(19) 0.25883(18) 0.0350(6) Uani 1 1 d . . .
O5 O 0.6474(3) 0.6221(2) 0.4309(2) 0.0888(11) Uani 1 1 d . . .
N16 N 0.2797(3) 0.2815(2) 0.06774(19) 0.0405(7) Uani 1 1 d . . .
O6 O 0.5686(3) 0.7945(2) 0.3745(3) 0.0925(12) Uani 1 1 d . . .
O3 O 0.2350(4) 0.7538(2) 0.0074(2) 0.0860(10) Uani 1 1 d . . .
N14 N 0.4743(3) 0.07724(19) 0.13369(17) 0.0329(6) Uani 1 1 d . . .
F6 F 0.3120(3) 0.7505(2) 0.3372(2) 0.1032(10) Uani 1 1 d . . .
C44 C 0.5958(3) -0.0988(2) 0.1493(2) 0.0390(8) Uani 1 1 d . . .
H44 H 0.6003 -0.1619 0.1762 0.047 Uiso 1 1 calc R . .
O2 O 0.0279(3) 0.7382(2) 0.0940(2) 0.0852(10) Uani 1 1 d . . .
O1 O 0.1227(4) 0.6318(2) -0.0295(2) 0.0822(10) Uani 1 1 d . . .
C45 C 0.1560(4) -0.0617(3) 0.1842(2) 0.0401(8) Uani 1 1 d . . .
H45 H 0.1897 -0.1290 0.2030 0.048 Uiso 1 1 calc R . .
C1 C 0.3077(3) 0.2851(2) 0.3758(2) 0.0360(8) Uani 1 1 d . . .
H1 H 0.3085 0.3060 0.4362 0.043 Uiso 1 1 calc R . .
C2 C 0.3661(3) -0.0264(2) 0.2391(2) 0.0322(7) Uani 1 1 d . . .
H2 H 0.3840 -0.0975 0.2590 0.039 Uiso 1 1 calc R . .
C23 C -0.0708(4) 0.4507(3) 0.2726(3) 0.0571(11) Uani 1 1 d . . .
H23 H -0.1508 0.4879 0.2471 0.068 Uiso 1 1 calc R . .
C24 C 0.6886(3) 0.0060(3) 0.0454(2) 0.0434(9) Uani 1 1 d . . .
H24 H 0.7558 0.0153 0.0011 0.052 Uiso 1 1 calc R . .
C55 C 0.2285(3) 0.0066(2) 0.1960(2) 0.0334(8) Uani 1 1 d . . .
C31 C 0.3664(4) 0.0128(3) 0.4071(2) 0.0404(8) Uani 1 1 d . . .
H31 H 0.3809 -0.0506 0.4356 0.049 Uiso 1 1 calc R . .
C15 C 0.0642(3) 0.1343(3) 0.1287(2) 0.0391(8) Uani 1 1 d . . .
H15 H 0.0323 0.2014 0.1090 0.047 Uiso 1 1 calc R . .
C54 C 0.4846(3) -0.0161(2) 0.1723(2) 0.0324(7) Uani 1 1 d . . .
C11 C 0.3349(3) 0.1346(2) 0.2998(2) 0.0322(8) Uani 1 1 d . . .
C13 C 0.0296(4) 0.3776(3) 0.2252(2) 0.0432(9) Uani 1 1 d . . .
H13 H 0.0150 0.3661 0.1678 0.052 Uiso 1 1 calc R . .
C35 C 0.0331(4) -0.0293(3) 0.1444(2) 0.0453(9) Uani 1 1 d . . .
H35 H -0.0166 -0.0746 0.1361 0.054 Uiso 1 1 calc R . .
C34 C 0.7001(4) -0.0873(3) 0.0862(2) 0.0456(9) Uani 1 1 d . . .
H34 H 0.7770 -0.1419 0.0716 0.055 Uiso 1 1 calc R . .
F1 F 0.1947(5) 0.5303(3) 0.1412(3) 0.1479(16) Uani 1 1 d . . .
C14 C 0.5751(3) 0.0858(3) 0.0714(2) 0.0374(8) Uani 1 1 d . . .
H14 H 0.5686 0.1490 0.0441 0.045 Uiso 1 1 calc R . .
C21 C 0.3504(3) 0.1011(3) 0.4456(2) 0.0393(8) Uani 1 1 d . . .
H21 H 0.3519 0.1107 0.5055 0.047 Uiso 1 1 calc R . .
C52 C 0.4206(3) 0.3161(2) 0.3162(2) 0.0354(8) Uani 1 1 d . . .
C42 C 0.4957(4) 0.3732(3) 0.3487(3) 0.0486(10) Uani 1 1 d . . .
H42 H 0.4801 0.3903 0.4079 0.058 Uiso 1 1 calc R . .
C53 C 0.1674(3) 0.3411(2) 0.3415(2) 0.0382(8) Uani 1 1 d . . .
O4 O 0.6086(4) 0.6566(2) 0.27819(18) 0.0783(9) Uani 1 1 d . . .
C43 C 0.0709(4) 0.4116(3) 0.3928(3) 0.0623(12) Uani 1 1 d . . .
H43 H 0.0867 0.4217 0.4502 0.075 Uiso 1 1 calc R . .
C12 C 0.5351(4) 0.3215(3) 0.1767(3) 0.0444(9) Uani 1 1 d . . .
H12 H 0.5487 0.3045 0.1174 0.053 Uiso 1 1 calc R . .
F3 F 0.3708(4) 0.5458(3) 0.0622(3) 0.1472(16) Uani 1 1 d . . .
C25 C -0.0150(4) 0.0700(3) 0.1173(2) 0.0447(9) Uani 1 1 d . . .
H25 H -0.0990 0.0937 0.0918 0.054 Uiso 1 1 calc R . .
F2 F 0.2913(5) 0.6381(3) 0.1726(3) 0.1612(19) Uani 1 1 d . . .
F4 F 0.3766(4) 0.6025(2) 0.3907(3) 0.1550(18) Uani 1 1 d . . .
F5 F 0.3466(3) 0.7274(3) 0.4715(2) 0.1316(14) Uani 1 1 d . . .
C16 C 0.2565(4) 0.3281(3) 0.0043(2) 0.0436(9) Uani 1 1 d . . .
C4S C 0.8214(13) 0.1231(8) 0.3457(6) 0.160(4) Uani 1 1 d . . .
H4S H 0.7932 0.1932 0.3387 0.192 Uiso 1 1 calc R . .
C3 C 0.2557(6) 0.5978(4) 0.1081(4) 0.0838(15) Uani 1 1 d . . .
C32 C 0.5933(5) 0.4043(3) 0.2932(3) 0.0636(12) Uani 1 1 d . . .
H32 H 0.6434 0.4435 0.3141 0.076 Uiso 1 1 calc R . .
C4 C 0.3953(5) 0.6900(3) 0.3921(3) 0.0636(12) Uani 1 1 d . . .
C22 C 0.6162(4) 0.3770(3) 0.2062(3) 0.0613(11) Uani 1 1 d . . .
H22 H 0.6842 0.3951 0.1679 0.074 Uiso 1 1 calc R . .
C33 C -0.0517(4) 0.4679(3) 0.3570(3) 0.0729(14) Uani 1 1 d . . .
H33 H -0.1188 0.5162 0.3902 0.088 Uiso 1 1 calc R . .
C2S C 0.7770(6) -0.0336(7) 0.3301(4) 0.099(2) Uani 1 1 d . . .
H2S H 0.7188 -0.0686 0.3126 0.119 Uiso 1 1 calc R . .
C3S C 0.7420(9) 0.0670(9) 0.3239(6) 0.141(4) Uani 1 1 d . . .
H3S H 0.6566 0.1007 0.3030 0.169 Uiso 1 1 calc R . .
C26 C 0.2222(6) 0.3875(3) -0.0775(3) 0.0707(13) Uani 1 1 d . . .
H26A H 0.1495 0.3688 -0.1020 0.106 Uiso 1 1 calc R . .
H26B H 0.3033 0.3747 -0.1194 0.106 Uiso 1 1 calc R . .
H26C H 0.1911 0.4581 -0.0649 0.106 Uiso 1 1 calc R . .
C6S C 0.9870(5) -0.0279(6) 0.3872(3) 0.0936(19) Uani 1 1 d . . .
H6S H 1.0723 -0.0592 0.4092 0.112 Uiso 1 1 calc R . .
C1S C 0.9040(7) -0.0852(5) 0.3637(4) 0.0899(17) Uani 1 1 d . . .
C7S C 0.9436(9) -0.1973(7) 0.3700(6) 0.182(4) Uani 1 1 d . . .
H7S1 H 0.9482 -0.2230 0.3122 0.273 Uiso 1 1 calc R . .
H7S2 H 0.8753 -0.2188 0.4091 0.273 Uiso 1 1 calc R . .
H7S3 H 1.0331 -0.2224 0.3928 0.273 Uiso 1 1 calc R . .
C5S C 0.9412(10) 0.0751(7) 0.3774(4) 0.118(2) Uani 1 1 d . . .
H5S H 0.9967 0.1130 0.3937 0.142 Uiso 1 1 calc R . .

loop_
_atom_site_aniso_label
_atom_site_aniso_U_11
_atom_site_aniso_U_22
_atom_site_aniso_U_33
_atom_site_aniso_U_23
_atom_site_aniso_U_13
_atom_site_aniso_U_12
Ni 0.0344(2) 0.0303(2) 0.0284(2) -0.00201(17) -0.00427(18) -0.00580(18)
S2 0.0567(6) 0.0400(5) 0.0431(6) -0.0083(4) -0.0097(5) -0.0001(4)
S1 0.0593(7) 0.0422(6) 0.0550(6) -0.0024(5) -0.0076(5) -0.0034(5)
N12 0.0355(16) 0.0318(15) 0.0354(16) -0.0048(12) -0.0005(13) -0.0076(12)
N15 0.0334(15) 0.0315(15) 0.0296(15) -0.0037(11) -0.0051(12) -0.0071(12)
N11 0.0355(15) 0.0368(16) 0.0262(15) -0.0027(12) -0.0045(12) -0.0063(12)
N21 0.0331(15) 0.0294(15) 0.0290(15) 0.0008(11) -0.0052(12) -0.0037(11)
N13 0.0343(16) 0.0339(15) 0.0333(16) -0.0033(12) -0.0042(13) -0.0033(12)
O5 0.069(2) 0.103(2) 0.0561(19) 0.0132(17) -0.0024(16) 0.0315(18)
N16 0.0515(19) 0.0327(16) 0.0364(18) -0.0014(14) -0.0056(15) -0.0100(13)
O6 0.070(2) 0.0525(18) 0.157(3) -0.039(2) -0.024(2) -0.0064(15)
O3 0.092(2) 0.070(2) 0.100(3) 0.0149(18) 0.003(2) -0.0380(18)
N14 0.0320(15) 0.0378(16) 0.0295(15) -0.0054(12) -0.0009(13) -0.0104(12)
F6 0.0734(19) 0.118(2) 0.123(3) 0.041(2) -0.0454(19) -0.0320(17)
C44 0.039(2) 0.0330(19) 0.041(2) -0.0070(15) -0.0049(17) -0.0027(15)
O2 0.069(2) 0.0629(19) 0.110(3) -0.0225(19) 0.0183(19) -0.0030(16)
O1 0.104(3) 0.066(2) 0.076(2) -0.0150(17) -0.039(2) -0.0095(18)
C45 0.047(2) 0.039(2) 0.036(2) -0.0034(15) -0.0033(17) -0.0150(16)
C1 0.040(2) 0.0359(19) 0.0290(18) -0.0097(14) -0.0047(16) -0.0032(15)
C2 0.0368(18) 0.0262(17) 0.0317(18) 0.0001(13) -0.0039(15) -0.0058(14)
C23 0.037(2) 0.059(3) 0.063(3) -0.005(2) -0.009(2) 0.0079(18)
C24 0.0311(19) 0.063(3) 0.038(2) -0.0185(18) 0.0034(16) -0.0145(17)
C55 0.0351(18) 0.0333(18) 0.0306(18) -0.0037(14) 0.0002(15) -0.0085(14)
C31 0.043(2) 0.042(2) 0.033(2) 0.0071(16) -0.0051(17) -0.0084(16)
C15 0.038(2) 0.041(2) 0.036(2) -0.0055(15) -0.0083(16) -0.0045(16)
C54 0.0326(18) 0.0338(18) 0.0303(18) -0.0039(14) -0.0099(15) -0.0055(14)
C11 0.0292(18) 0.0364(19) 0.0309(19) -0.0039(14) -0.0059(15) -0.0074(14)
C13 0.041(2) 0.044(2) 0.043(2) -0.0018(17) -0.0118(18) -0.0056(17)
C35 0.047(2) 0.052(2) 0.043(2) -0.0062(18) -0.0024(18) -0.0237(18)
C34 0.037(2) 0.048(2) 0.047(2) -0.0180(18) -0.0028(18) -0.0023(17)
F1 0.217(5) 0.086(2) 0.142(3) 0.058(2) -0.029(3) -0.053(3)
C14 0.040(2) 0.041(2) 0.0334(19) -0.0054(15) -0.0018(17) -0.0149(16)
C21 0.040(2) 0.051(2) 0.0233(18) -0.0002(16) -0.0064(16) -0.0060(16)
C52 0.0365(19) 0.0303(18) 0.037(2) -0.0059(15) -0.0097(16) -0.0026(14)
C42 0.058(2) 0.046(2) 0.044(2) -0.0093(18) -0.010(2) -0.0160(19)
C53 0.0375(19) 0.0387(19) 0.035(2) -0.0059(15) -0.0058(16) -0.0033(15)
O4 0.097(2) 0.103(2) 0.0406(17) -0.0140(16) 0.0075(17) -0.040(2)
C43 0.052(2) 0.068(3) 0.052(3) -0.028(2) -0.010(2) 0.013(2)
C12 0.049(2) 0.041(2) 0.043(2) -0.0072(16) 0.0022(19) -0.0139(17)
F3 0.100(3) 0.123(3) 0.174(4) 0.001(3) -0.038(3) 0.045(2)
C25 0.037(2) 0.055(2) 0.045(2) -0.0066(18) -0.0096(17) -0.0150(17)
F2 0.240(5) 0.137(3) 0.117(3) -0.002(2) -0.116(3) -0.034(3)
F4 0.112(3) 0.068(2) 0.280(5) 0.013(3) 0.038(3) -0.0419(19)
F5 0.076(2) 0.198(4) 0.079(2) -0.020(2) 0.0159(18) 0.021(2)
C16 0.061(2) 0.032(2) 0.036(2) -0.0035(17) -0.0031(19) -0.0110(17)
C4S 0.170(11) 0.137(8) 0.106(7) 0.014(6) 0.036(7) 0.041(8)
C3 0.103(4) 0.071(3) 0.077(4) 0.002(3) -0.027(3) -0.017(3)
C32 0.078(3) 0.066(3) 0.065(3) -0.011(2) -0.008(3) -0.045(2)
C4 0.067(3) 0.053(3) 0.063(3) 0.006(2) -0.004(2) -0.006(2)
C22 0.063(3) 0.064(3) 0.067(3) -0.004(2) 0.004(2) -0.037(2)
C33 0.055(3) 0.078(3) 0.064(3) -0.030(2) -0.005(2) 0.021(2)
C2S 0.069(4) 0.185(7) 0.057(3) -0.002(4) -0.004(3) -0.060(4)
C3S 0.092(6) 0.186(11) 0.100(6) 0.036(7) 0.013(5) 0.015(6)
C26 0.118(4) 0.048(2) 0.040(2) 0.0114(19) -0.008(3) -0.015(2)
C6S 0.054(3) 0.170(7) 0.056(3) -0.006(4) -0.002(3) -0.032(4)
C1S 0.090(4) 0.102(4) 0.064(3) 0.003(3) 0.024(3) -0.018(4)
C7S 0.130(7) 0.203(10) 0.187(9) 0.009(7) 0.028(6) -0.024(7)
C5S 0.139(7) 0.139(7) 0.077(5) -0.026(5) 0.018(5) -0.045(5)

loop_
_atom_type_symbol
_atom_type_description
_atom_type_scat_dispersion_real
_atom_type_scat_dispersion_imag
_atom_type_scat_source
C C 0.0033 0.0016 'International Tables Vol C Tables 4.2.6.8 and 6.1.1.4'
H H 0.0000 0.0000 'International Tables Vol C Tables 4.2.6.8 and 6.1.1.4'
N N 0.0061 0.0033 'International Tables Vol C Tables 4.2.6.8 and 6.1.1.4'
F F 0.0171 0.0103 'International Tables Vol C Tables 4.2.6.8 and 6.1.1.4'
P P 0.1023 0.0942 'International Tables Vol C Tables 4.2.6.8 and 6.1.1.4'
Ni Ni 0.3393 1.1124 'International Tables Vol C Tables 4.2.6.8 and 6.1.1.4'
S S 0.1246 0.1234 'International Tables Vol C Tables 4.2.6.8 and 6.1.1.4'
O O 0.0106 0.0060 'International Tables Vol C Tables 4.2.6.8 and 6.1.1.4'

loop_
_geom_angle_atom_site_label_1
_geom_angle_atom_site_label_2
_geom_angle_atom_site_label_3
_geom_angle
_geom_angle_site_symmetry_1
_geom_angle_site_symmetry_3
_geom_angle_publ_flag
C11 Ni N16 179.02(12) . . ?
C11 Ni N15 84.99(12) . . ?
N16 Ni N15 95.36(11) . . ?
C11 Ni N14 85.85(12) . . ?
N16 Ni N14 95.11(11) . . ?
N15 Ni N14 81.00(10) . . ?
C11 Ni N12 84.88(12) . . ?
N16 Ni N12 94.76(11) . . ?
N15 Ni N12 169.87(10) . . ?
N14 Ni N12 98.40(10) . . ?
C11 Ni N13 85.92(12) . . ?
N16 Ni N13 93.12(11) . . ?
N15 Ni N13 98.62(10) . . ?
N14 Ni N13 171.77(10) . . ?
N12 Ni N13 80.52(10) . . ?
O4 S2 O5 114.24(19) . . ?
O4 S2 O6 114.4(2) . . ?
O5 S2 O6 115.2(2) . . ?
O4 S2 C4 104.2(2) . . ?
O5 S2 C4 103.7(2) . . ?
O6 S2 C4 103.1(2) . . ?
O3 S1 O2 114.7(2) . . ?
O3 S1 O1 115.0(2) . . ?
O2 S1 O1 114.0(2) . . ?
O3 S1 C3 103.0(3) . . ?
O2 S1 C3 104.6(3) . . ?
O1 S1 C3 103.5(2) . . ?
C12 N12 C52 118.1(3) . . ?
C12 N12 Ni 124.2(2) . . ?
C52 N12 Ni 117.7(2) . . ?
C15 N15 C55 117.3(3) . . ?
C15 N15 Ni 124.0(2) . . ?
C55 N15 Ni 118.7(2) . . ?
C11 N11 C21 110.9(3) . . ?
C11 N11 C1 116.1(3) . . ?
C21 N11 C1 133.0(3) . . ?
C11 N21 C31 109.8(3) . . ?
C11 N21 C2 115.9(2) . . ?
C31 N21 C2 134.3(3) . . ?
C53 N13 C13 117.7(3) . . ?
C53 N13 Ni 118.4(2) . . ?
C13 N13 Ni 123.9(2) . . ?
C16 N16 Ni 175.8(3) . . ?
C14 N14 C54 117.5(3) . . ?
C14 N14 Ni 124.0(2) . . ?
C54 N14 Ni 118.2(2) . . ?
C34 C44 C54 119.7(3) . . ?
C35 C45 C55 119.4(3) . . ?
N11 C1 C52 111.2(2) . . ?
N11 C1 C53 111.2(3) . . ?
C52 C1 C53 107.8(3) . . ?
N21 C2 C54 110.4(3) . . ?
N21 C2 C55 110.2(2) . . ?
C54 C2 C55 110.0(3) . . ?
C33 C23 C13 119.5(4) . . ?
C34 C24 C14 118.5(3) . . ?
N15 C55 C45 121.9(3) . . ?
N15 C55 C2 116.9(3) . . ?
C45 C55 C2 121.2(3) . . ?
C21 C31 N21 106.9(3) . . ?
N15 C15 C25 123.4(3) . . ?
N14 C54 C44 121.6(3) . . ?
N14 C54 C2 117.1(3) . . ?
C44 C54 C2 121.2(3) . . ?
N11 C11 N21 106.2(3) . . ?
N11 C11 Ni 127.1(2) . . ?
N21 C11 Ni 126.7(2) . . ?
N13 C13 C23 122.6(3) . . ?
C25 C35 C45 119.5(3) . . ?
C24 C34 C44 119.0(3) . . ?
N14 C14 C24 123.6(3) . . ?
C31 C21 N11 106.2(3) . . ?
N12 C52 C42 121.6(3) . . ?
N12 C52 C1 118.0(3) . . ?
C42 C52 C1 120.3(3) . . ?
C32 C42 C52 119.7(4) . . ?
N13 C53 C43 122.7(3) . . ?
N13 C53 C1 117.3(3) . . ?
C43 C53 C1 119.9(3) . . ?
C53 C43 C33 118.9(4) . . ?
N12 C12 C22 122.8(3) . . ?
C35 C25 C15 118.4(3) . . ?
N16 C16 C26 178.1(4) . . ?
C5S C4S C3S 117.5(11) . . ?
F2 C3 F1 108.4(5) . . ?
F2 C3 F3 108.1(5) . . ?
F1 C3 F3 105.0(5) . . ?
F2 C3 S1 112.1(4) . . ?
F1 C3 S1 112.4(4) . . ?
F3 C3 S1 110.5(4) . . ?
C42 C32 C22 119.2(4) . . ?
F4 C4 F6 107.4(4) . . ?
F4 C4 F5 108.4(4) . . ?
F6 C4 F5 104.2(4) . . ?
F4 C4 S2 114.0(3) . . ?
F6 C4 S2 111.9(3) . . ?
F5 C4 S2 110.6(3) . . ?
C32 C22 C12 118.5(4) . . ?
C23 C33 C43 118.7(3) . . ?
C3S C2S C1S 118.3(7) . . ?
C2S C3S C4S 124.6(10) . . ?
C5S C6S C1S 119.0(6) . . ?
C6S C1S C2S 117.8(6) . . ?
C6S C1S C7S 123.9(7) . . ?
C2S C1S C7S 118.3(7) . . ?
C4S C5S C6S 122.8(9) . . ?

loop_
_geom_bond_atom_site_label_1
_geom_bond_atom_site_label_2
_geom_bond_distance
_geom_bond_site_symmetry_2
_geom_bond_publ_flag
Ni C11 1.919(3) . ?
Ni N16 2.038(3) . ?
Ni N15 2.172(3) . ?
Ni N14 2.174(3) . ?
Ni N12 2.184(3) . ?
Ni N13 2.191(3) . ?
S2 O4 1.415(3) . ?
S2 O5 1.426(3) . ?
S2 O6 1.434(3) . ?
S2 C4 1.812(5) . ?
S1 O3 1.424(3) . ?
S1 O2 1.426(3) . ?
S1 O1 1.434(3) . ?
S1 C3 1.796(5) . ?
N12 C12 1.334(4) . ?
N12 C52 1.355(4) . ?
N15 C15 1.343(4) . ?
N15 C55 1.361(4) . ?
N11 C11 1.330(4) . ?
N11 C21 1.392(4) . ?
N11 C1 1.472(4) . ?
N21 C11 1.347(4) . ?
N21 C31 1.397(4) . ?
N21 C2 1.469(4) . ?
N13 C53 1.344(4) . ?
N13 C13 1.346(4) . ?
N16 C16 1.130(4) . ?
N14 C14 1.336(4) . ?
N14 C54 1.362(4) . ?
F6 C4 1.323(5) . ?
C44 C34 1.379(5) . ?
C44 C54 1.382(4) . ?
C45 C35 1.379(5) . ?
C45 C55 1.381(4) . ?
C1 C52 1.518(5) . ?
C1 C53 1.529(4) . ?
C2 C54 1.513(5) . ?
C2 C55 1.532(4) . ?
C23 C33 1.361(5) . ?
C23 C13 1.382(5) . ?
C24 C34 1.374(5) . ?
C24 C14 1.383(5) . ?
C31 C21 1.348(5) . ?
C15 C25 1.386(5) . ?
C35 C25 1.369(5) . ?
F1 C3 1.306(6) . ?
C52 C42 1.385(5) . ?
C42 C32 1.371(6) . ?
C53 C43 1.375(5) . ?
C43 C33 1.399(5) . ?
C12 C22 1.395(5) . ?
F3 C3 1.325(6) . ?
F2 C3 1.288(6) . ?
F4 C4 1.279(5) . ?
F5 C4 1.331(5) . ?
C16 C26 1.458(5) . ?
C4S C5S 1.322(11) . ?
C4S C3S 1.342(12) . ?
C32 C22 1.373(6) . ?
C2S C3S 1.332(10) . ?
C2S C1S 1.404(8) . ?
C6S C5S 1.367(9) . ?
C6S C1S 1.393(8) . ?
C1S C7S 1.484(9) . ?
